data_7011238
loop_
_publ_author_name
'Reddy, K. Rajender'
'Tsai, Wei-Wen'
'Surekha, K.'
'Lee, Gene-Hsiang'
'Peng, Shie-Ming'
'Chen, Jwu-Ting'
'Liu, Shiuh-Tzung'

_publ_section_title
;
 Ligand effects on palladium complex catalyzed copolymerization of
 ethylene/carbon monoxide
;
_journal_issue 8
_journal_name_full 'Journal of the Chemical Society, Dalton Transactions'
_journal_page_first 1776
_journal_paper_doi 10.1039/b109290a
_journal_year 2002
_chemical_formula_sum 'C37 H34 B F4 N P2 Pd'
_chemical_formula_weight 747.80
_chemical_name_systematic
; 
? 
;
_space_group_IT_number 14
_symmetry_cell_setting monoclinic
_symmetry_space_group_name_Hall '-P 2yn'
_symmetry_space_group_name_H-M 'P 1 21/n 1'
_atom_sites_solution_hydrogens geom
_atom_sites_solution_primary direct
_atom_sites_solution_secondary difmap
_audit_creation_method SHELXL-97
_cell_angle_alpha 90.00
_cell_angle_beta 101.990(1)
_cell_angle_gamma 90.00
_cell_formula_units_Z 4
_cell_length_a 16.6481(2)
_cell_length_b 10.6638(1)
_cell_length_c 19.8024(2)
_cell_measurement_reflns_used 7578
_cell_measurement_temperature 295(2)
_cell_measurement_theta_max 27.50
_cell_measurement_theta_min 1.46
_cell_volume 3438.86(6)
_computing_cell_refinement 'Bruker SAINT'
_computing_data_collection 'Bruker SMART'
_computing_data_reduction 'Bruker SAINT'
_computing_molecular_graphics 'Bruker SHELXTL'
_computing_publication_material 'Bruker SHELXTL'
_computing_structure_refinement 'SHELXL-97 (Sheldrick, 1997)'
_computing_structure_solution 'SHELXS-97 (Sheldrick, 1990)'
_diffrn_ambient_temperature 295(2)
_diffrn_measured_fraction_theta_full 0.997
_diffrn_measured_fraction_theta_max 0.997
_diffrn_measurement_method '\w scans'
_diffrn_radiation_monochromator graphite
_diffrn_radiation_source 'fine-focus sealed tube'
_diffrn_radiation_type MoK\a
_diffrn_radiation_wavelength 0.71073
_diffrn_reflns_av_R_equivalents 0.0262
_diffrn_reflns_av_sigmaI/netI 0.0295
_diffrn_reflns_limit_h_max 20
_diffrn_reflns_limit_h_min -21
_diffrn_reflns_limit_k_max 7
_diffrn_reflns_limit_k_min -13
_diffrn_reflns_limit_l_max 25
_diffrn_reflns_limit_l_min -25
_diffrn_reflns_number 23327
_diffrn_reflns_theta_full 27.50
_diffrn_reflns_theta_max 27.50
_diffrn_reflns_theta_min 1.46
_exptl_absorpt_coefficient_mu 0.681
_exptl_absorpt_correction_T_max 0.6948
_exptl_absorpt_correction_T_min 0.5516
_exptl_absorpt_correction_type multi-scan
_exptl_crystal_colour colourless
_exptl_crystal_density_diffrn 1.444
_exptl_crystal_density_meas ?
_exptl_crystal_density_method 'not measured'
_exptl_crystal_description block
_exptl_crystal_F_000 1520
_exptl_crystal_size_max 0.50
_exptl_crystal_size_mid 0.40
_exptl_crystal_size_min 0.20
_refine_diff_density_max 0.494
_refine_diff_density_min -0.337
_refine_diff_density_rms 0.055
_refine_ls_extinction_coef 0.00087(13)
_refine_ls_extinction_expression Fc^*^=kFc[1+0.001xFc^2^\l^3^/sin(2\q)]^-1/4^
_refine_ls_extinction_method SHELXL
_refine_ls_goodness_of_fit_ref 1.062
_refine_ls_hydrogen_treatment mixed
_refine_ls_matrix_type full
_refine_ls_number_parameters 417
_refine_ls_number_reflns 7866
_refine_ls_number_restraints 0
_refine_ls_restrained_S_all 1.062
_refine_ls_R_factor_all 0.0478
_refine_ls_R_factor_gt 0.0333
_refine_ls_shift/su_max 0.001
_refine_ls_shift/su_mean 0.000
_refine_ls_structure_factor_coef Fsqd
_refine_ls_weighting_details 'calc w=1/[\s^2^(Fo^2^)+(0.0340P)^2^+2.0124P] where P=(Fo^2^+2Fc^2^)/3'
_refine_ls_weighting_scheme calc
_refine_ls_wR_factor_gt 0.0783
_refine_ls_wR_factor_ref 0.0860
_reflns_number_gt 6253
_reflns_number_total 7866
_reflns_threshold_expression >2sigma(I)
_cod_data_source_file b109290a.txt
_cod_data_source_block ic5595
_cod_depositor_comments
;
The following automatic conversions were performed:
'_symmetry_cell_setting' value 'Monoclinic' changed to 'monoclinic'
according to '/home/saulius/struct/CIF-dictionaries/cif_core.dic'
dictionary named 'cif_core.dic' version 2.4.1 from 2010-06-29.

Automatic conversion script
Id: cif_fix_enum 1527 2010-12-29 10:47:43Z saulius 

The following automatic conversions were performed:

'_exptl_crystal_density_meas' value 'not_measured' was changed to '?'
- the value is perceived as not measured.

Automatic conversion script
Id: cif_fix_values 3008 2015-01-20 13:52:24Z robertas 
;
_cod_original_sg_symbol_H-M P21/n
_cod_database_code 7011238

loop_
_symmetry_equiv_pos_as_xyz
'x, y, z'
'-x+1/2, y+1/2, -z+1/2'
'-x, -y, -z'
'x-1/2, -y-1/2, z-1/2'

loop_
_atom_site_label
_atom_site_type_symbol
_atom_site_fract_x
_atom_site_fract_y
_atom_site_fract_z
_atom_site_U_iso_or_equiv
_atom_site_adp_type
_atom_site_occupancy
_atom_site_symmetry_multiplicity
_atom_site_calc_flag
_atom_site_refinement_flags
_atom_site_disorder_assembly
_atom_site_disorder_group
Pd Pd -0.071848(10) 0.163142(17) 0.165268(8) 0.03504(7) Uani 1 1 d . . .
P1 P -0.15092(4) 0.16777(6) 0.05674(3) 0.03682(13) Uani 1 1 d . . .
P2 P 0.01489(3) 0.16297(6) 0.27345(3) 0.03574(13) Uani 1 1 d . . .
N1 N -0.17807(12) 0.2489(2) 0.19348(10) 0.0467(5) Uani 1 1 d . . .
H1D H -0.1928 0.2018 0.2266 0.056 Uiso 1 1 calc R . .
H1E H -0.1632 0.3247 0.2120 0.056 Uiso 1 1 calc R . .
C1 C 0.02353(16) 0.0899(3) 0.12683(14) 0.0600(8) Uani 1 1 d . . .
H1A H 0.0646 0.0576 0.1641 0.090 Uiso 1 1 calc R . .
H1B H 0.0471 0.1544 0.1032 0.090 Uiso 1 1 calc R . .
H1C H 0.0035 0.0233 0.0951 0.090 Uiso 1 1 calc R . .
C3 C -0.24712(14) 0.2312(2) 0.07060(12) 0.0420(5) Uani 1 1 d . . .
C4 C -0.31693(16) 0.2436(3) 0.01839(14) 0.0595(8) Uani 1 1 d . . .
H4A H -0.3156 0.2185 -0.0264 0.071 Uiso 1 1 calc R . .
C5 C -0.38785(17) 0.2927(4) 0.03287(16) 0.0662(9) Uani 1 1 d . . .
H5A H -0.4345 0.3007 -0.0020 0.079 Uiso 1 1 calc R . .
C6 C -0.38955(17) 0.3298(3) 0.09909(17) 0.0660(9) Uani 1 1 d . . .
H6A H -0.4372 0.3650 0.1084 0.079 Uiso 1 1 calc R . .
C7 C -0.32160(16) 0.3156(3) 0.15185(15) 0.0582(7) Uani 1 1 d . . .
H7A H -0.3237 0.3394 0.1966 0.070 Uiso 1 1 calc R . .
C8 C -0.25027(14) 0.2654(2) 0.13751(12) 0.0419(5) Uani 1 1 d . . .
C11 C -0.17596(14) 0.0219(2) 0.00989(12) 0.0406(5) Uani 1 1 d . . .
C12 C -0.16507(16) -0.0904(3) 0.04576(14) 0.0500(6) Uani 1 1 d . . .
H12A H -0.1449 -0.0906 0.0932 0.060 Uiso 1 1 calc R . .
C13 C -0.18449(18) -0.2029(3) 0.01049(17) 0.0590(7) Uani 1 1 d . . .
H13A H -0.1775 -0.2785 0.0344 0.071 Uiso 1 1 calc R . .
C14 C -0.21391(17) -0.2022(3) -0.05946(17) 0.0588(7) Uani 1 1 d . . .
H14A H -0.2257 -0.2778 -0.0829 0.071 Uiso 1 1 calc R . .
C15 C -0.22615(17) -0.0921(3) -0.09520(15) 0.0582(7) Uani 1 1 d . . .
H15A H -0.2472 -0.0927 -0.1425 0.070 Uiso 1 1 calc R . .
C16 C -0.20714(16) 0.0204(3) -0.06086(13) 0.0508(6) Uani 1 1 d . . .
H16A H -0.2153 0.0955 -0.0853 0.061 Uiso 1 1 calc R . .
C21 C -0.11486(14) 0.2708(2) -0.00366(11) 0.0387(5) Uani 1 1 d . . .
C22 C -0.05876(16) 0.2254(3) -0.04080(13) 0.0484(6) Uani 1 1 d . . .
H22A H -0.0440 0.1411 -0.0373 0.058 Uiso 1 1 calc R . .
C23 C -0.02469(17) 0.3036(3) -0.08276(15) 0.0568(7) Uani 1 1 d . . .
H23A H 0.0124 0.2718 -0.1076 0.068 Uiso 1 1 calc R . .
C24 C -0.04535(19) 0.4277(3) -0.08783(16) 0.0643(8) Uani 1 1 d . . .
H24A H -0.0224 0.4805 -0.1161 0.077 Uiso 1 1 calc R . .
C25 C -0.1001(2) 0.4741(3) -0.05116(17) 0.0686(8) Uani 1 1 d . . .
H25A H -0.1138 0.5588 -0.0546 0.082 Uiso 1 1 calc R . .
C26 C -0.13529(18) 0.3970(3) -0.00904(14) 0.0536(7) Uani 1 1 d . . .
H26A H -0.1725 0.4297 0.0155 0.064 Uiso 1 1 calc R . .
C31 C 0.11286(14) 0.2376(2) 0.27105(12) 0.0404(5) Uani 1 1 d . . .
C32 C 0.10986(19) 0.3487(3) 0.23450(17) 0.0671(9) Uani 1 1 d . . .
H32A H 0.0593 0.3829 0.2141 0.081 Uiso 1 1 calc R . .
C33 C 0.1814(2) 0.4094(4) 0.22787(18) 0.0765(10) Uani 1 1 d . . .
H33A H 0.1785 0.4843 0.2034 0.092 Uiso 1 1 calc R . .
C34 C 0.25641(19) 0.3597(3) 0.25715(17) 0.0641(8) Uani 1 1 d . . .
H34A H 0.3044 0.4001 0.2522 0.077 Uiso 1 1 calc R . .
C35 C 0.26016(16) 0.2513(3) 0.29337(17) 0.0623(8) Uani 1 1 d . . .
H35A H 0.3110 0.2178 0.3137 0.075 Uiso 1 1 calc R . .
C36 C 0.18874(15) 0.1892(3) 0.30055(15) 0.0501(6) Uani 1 1 d . . .
H36A H 0.1923 0.1147 0.3254 0.060 Uiso 1 1 calc R . .
C41 C -0.02543(14) 0.2482(3) 0.33897(12) 0.0428(5) Uani 1 1 d . . .
C42 C -0.09260(17) 0.1974(3) 0.36076(14) 0.0572(7) Uani 1 1 d . . .
H42A H -0.1116 0.1181 0.3457 0.069 Uiso 1 1 calc R . .
C43 C -0.1317(2) 0.2645(4) 0.40509(17) 0.0763(10) Uani 1 1 d . . .
H43A H -0.1764 0.2297 0.4196 0.092 Uiso 1 1 calc R . .
C44 C -0.1045(3) 0.3808(5) 0.4273(2) 0.0923(13) Uani 1 1 d . . .
H44A H -0.1313 0.4259 0.4562 0.111 Uiso 1 1 calc R . .
C45 C -0.0381(3) 0.4311(4) 0.4071(2) 0.0931(12) Uani 1 1 d . . .
H45A H -0.0192 0.5099 0.4231 0.112 Uiso 1 1 calc R . .
C46 C 0.0017(2) 0.3656(3) 0.36283(17) 0.0680(8) Uani 1 1 d . . .
H46A H 0.0468 0.4011 0.3492 0.082 Uiso 1 1 calc R . .
C51 C 0.04060(13) 0.0084(2) 0.31049(13) 0.0420(5) Uani 1 1 d . . .
C52 C 0.01607(16) -0.0984(3) 0.27126(15) 0.0531(7) Uani 1 1 d . . .
H52A H -0.0147 -0.0908 0.2265 0.064 Uiso 1 1 calc R . .
C53 C 0.0375(2) -0.2168(3) 0.2989(2) 0.0718(9) Uani 1 1 d . . .
H53A H 0.0208 -0.2881 0.2728 0.086 Uiso 1 1 calc R . .
C54 C 0.08266(19) -0.2279(4) 0.3640(2) 0.0777(11) Uani 1 1 d . . .
H54A H 0.0979 -0.3072 0.3817 0.093 Uiso 1 1 calc R . .
C55 C 0.10625(18) -0.1239(4) 0.40431(19) 0.0706(9) Uani 1 1 d . . .
H55A H 0.1365 -0.1330 0.4491 0.085 Uiso 1 1 calc R . .
C56 C 0.08478(15) -0.0054(3) 0.37780(14) 0.0543(7) Uani 1 1 d . . .
H56A H 0.1000 0.0651 0.4051 0.065 Uiso 1 1 calc R . .
B B -0.3392(3) 0.0930(4) 0.3146(2) 0.0679(10) Uani 1 1 d . . .
F1 F -0.36724(16) 0.2126(2) 0.31570(13) 0.1050(7) Uani 1 1 d . . .
F2 F -0.30269(19) 0.0577(2) 0.38111(12) 0.1181(9) Uani 1 1 d . . .
F3 F -0.28083(17) 0.0864(3) 0.27609(13) 0.1248(10) Uani 1 1 d . . .
F4 F -0.40092(19) 0.0151(3) 0.29037(19) 0.1499(12) Uani 1 1 d . . .

loop_
_atom_site_aniso_label
_atom_site_aniso_U_11
_atom_site_aniso_U_22
_atom_site_aniso_U_33
_atom_site_aniso_U_23
_atom_site_aniso_U_13
_atom_site_aniso_U_12
Pd 0.03067(10) 0.04349(11) 0.03071(10) -0.00197(8) 0.00580(6) 0.00509(7)
P1 0.0345(3) 0.0457(3) 0.0303(3) -0.0021(3) 0.0070(2) 0.0064(3)
P2 0.0305(3) 0.0420(3) 0.0335(3) 0.0018(3) 0.0041(2) 0.0010(2)
N1 0.0436(11) 0.0605(14) 0.0365(10) -0.0038(10) 0.0094(9) 0.0113(10)
C1 0.0428(14) 0.088(2) 0.0502(15) -0.0118(15) 0.0131(12) 0.0149(15)
C3 0.0341(11) 0.0527(15) 0.0406(12) -0.0004(11) 0.0111(9) 0.0063(11)
C4 0.0456(14) 0.089(2) 0.0416(14) 0.0029(15) 0.0050(11) 0.0119(15)
C5 0.0367(14) 0.099(3) 0.0606(18) 0.0107(17) 0.0062(12) 0.0136(15)
C6 0.0390(14) 0.092(2) 0.0707(19) 0.0069(18) 0.0203(13) 0.0165(15)
C7 0.0452(14) 0.082(2) 0.0517(15) 0.0000(15) 0.0193(12) 0.0124(14)
C8 0.0357(12) 0.0501(15) 0.0406(12) 0.0027(11) 0.0094(10) 0.0059(10)
C11 0.0358(11) 0.0468(14) 0.0400(12) -0.0026(10) 0.0094(9) 0.0006(10)
C12 0.0474(14) 0.0509(16) 0.0524(15) 0.0053(13) 0.0123(12) 0.0041(12)
C13 0.0528(16) 0.0453(15) 0.081(2) 0.0041(15) 0.0173(15) -0.0026(13)
C14 0.0441(15) 0.0556(17) 0.077(2) -0.0184(15) 0.0138(14) -0.0086(13)
C15 0.0548(16) 0.0658(19) 0.0513(16) -0.0143(14) 0.0048(13) -0.0085(14)
C16 0.0580(16) 0.0531(16) 0.0403(13) -0.0016(12) 0.0080(11) -0.0038(13)
C21 0.0366(11) 0.0441(14) 0.0337(11) -0.0027(10) 0.0035(9) 0.0019(10)
C22 0.0516(15) 0.0479(15) 0.0494(14) 0.0022(12) 0.0187(12) 0.0098(12)
C23 0.0494(15) 0.073(2) 0.0514(15) 0.0068(14) 0.0179(12) 0.0033(14)
C24 0.0641(18) 0.072(2) 0.0550(17) 0.0163(16) 0.0081(14) -0.0102(16)
C25 0.088(2) 0.0451(17) 0.072(2) 0.0101(15) 0.0143(18) 0.0074(16)
C26 0.0653(17) 0.0464(15) 0.0502(15) -0.0030(12) 0.0147(13) 0.0115(13)
C31 0.0357(12) 0.0486(14) 0.0369(12) 0.0000(10) 0.0071(9) -0.0044(10)
C32 0.0498(16) 0.075(2) 0.0696(19) 0.0297(17) -0.0039(14) -0.0092(15)
C33 0.064(2) 0.081(2) 0.080(2) 0.0309(19) 0.0032(17) -0.0240(18)
C34 0.0510(16) 0.074(2) 0.0683(19) -0.0038(16) 0.0157(14) -0.0245(15)
C35 0.0347(13) 0.0643(19) 0.087(2) -0.0104(17) 0.0109(14) -0.0030(13)
C36 0.0395(13) 0.0462(15) 0.0642(16) -0.0009(12) 0.0101(12) 0.0005(11)
C41 0.0391(12) 0.0534(15) 0.0346(11) 0.0011(11) 0.0048(9) 0.0048(11)
C42 0.0528(16) 0.0715(19) 0.0498(15) -0.0021(14) 0.0162(12) 0.0013(14)
C43 0.0619(19) 0.113(3) 0.0606(19) -0.003(2) 0.0286(16) 0.011(2)
C44 0.097(3) 0.111(3) 0.074(2) -0.028(2) 0.032(2) 0.020(3)
C45 0.112(3) 0.083(3) 0.090(3) -0.034(2) 0.034(2) -0.003(2)
C46 0.074(2) 0.066(2) 0.0654(19) -0.0147(16) 0.0181(16) -0.0068(16)
C51 0.0296(11) 0.0464(14) 0.0497(13) 0.0069(11) 0.0080(10) 0.0029(10)
C52 0.0467(14) 0.0511(17) 0.0626(17) 0.0042(13) 0.0140(12) -0.0007(12)
C53 0.0626(19) 0.0477(18) 0.108(3) 0.0065(18) 0.0239(19) -0.0008(15)
C54 0.0496(17) 0.064(2) 0.122(3) 0.036(2) 0.0219(19) 0.0114(16)
C55 0.0443(16) 0.086(2) 0.078(2) 0.033(2) 0.0049(15) 0.0118(16)
C56 0.0419(14) 0.0645(18) 0.0537(15) 0.0131(14) 0.0034(11) 0.0024(13)
B 0.087(3) 0.056(2) 0.066(2) 0.0008(18) 0.030(2) 0.003(2)
F1 0.135(2) 0.0726(14) 0.1042(17) 0.0027(13) 0.0184(15) 0.0254(14)
F2 0.189(3) 0.0899(17) 0.0823(15) 0.0235(13) 0.0453(16) 0.0352(17)
F3 0.121(2) 0.169(3) 0.0997(17) 0.0241(18) 0.0590(15) 0.0307(19)
F4 0.132(2) 0.113(2) 0.200(3) -0.032(2) 0.024(2) -0.0469(19)

loop_
_atom_type_symbol
_atom_type_description
_atom_type_scat_dispersion_real
_atom_type_scat_dispersion_imag
_atom_type_scat_source
C C 0.0033 0.0016 'International Tables Vol C Tables 4.2.6.8 and 6.1.1.4'
H H 0.0000 0.0000 'International Tables Vol C Tables 4.2.6.8 and 6.1.1.4'
B B 0.0013 0.0007 'International Tables Vol C Tables 4.2.6.8 and 6.1.1.4'
N N 0.0061 0.0033 'International Tables Vol C Tables 4.2.6.8 and 6.1.1.4'
F F 0.0171 0.0103 'International Tables Vol C Tables 4.2.6.8 and 6.1.1.4'
P P 0.1023 0.0942 'International Tables Vol C Tables 4.2.6.8 and 6.1.1.4'
Pd Pd -0.9988 1.0072 'International Tables Vol C Tables 4.2.6.8 and 6.1.1.4'

loop_
_geom_angle_atom_site_label_1
_geom_angle_atom_site_label_2
_geom_angle_atom_site_label_3
_geom_angle
_geom_angle_site_symmetry_1
_geom_angle_site_symmetry_3
_geom_angle_publ_flag
C1 Pd N1 173.14(10) . . ?
C1 Pd P1 89.90(8) . . ?
N1 Pd P1 83.76(5) . . ?
C1 Pd P2 87.77(8) . . ?
N1 Pd P2 98.46(5) . . ?
P1 Pd P2 176.76(2) . . ?
C3 P1 C11 106.34(11) . . ?
C3 P1 C21 107.30(11) . . ?
C11 P1 C21 104.73(11) . . ?
C3 P1 Pd 102.78(8) . . ?
C11 P1 Pd 119.38(8) . . ?
C21 P1 Pd 115.45(8) . . ?
C51 P2 C41 104.79(12) . . ?
C51 P2 C31 105.61(11) . . ?
C41 P2 C31 105.34(12) . . ?
C51 P2 Pd 114.97(8) . . ?
C41 P2 Pd 113.96(8) . . ?
C31 P2 Pd 111.33(8) . . ?
C8 N1 Pd 116.15(14) . . ?
C8 C3 C4 119.6(2) . . ?
C8 C3 P1 116.96(17) . . ?
C4 C3 P1 123.42(19) . . ?
C5 C4 C3 120.1(3) . . ?
C4 C5 C6 119.8(3) . . ?
C5 C6 C7 120.9(3) . . ?
C6 C7 C8 119.4(3) . . ?
C7 C8 C3 120.1(2) . . ?
C7 C8 N1 119.6(2) . . ?
C3 C8 N1 120.2(2) . . ?
C12 C11 C16 119.3(2) . . ?
C12 C11 P1 119.15(19) . . ?
C16 C11 P1 121.6(2) . . ?
C11 C12 C13 119.7(3) . . ?
C14 C13 C12 120.0(3) . . ?
C15 C14 C13 120.8(3) . . ?
C14 C15 C16 119.8(3) . . ?
C15 C16 C11 120.3(3) . . ?
C26 C21 C22 118.6(2) . . ?
C26 C21 P1 121.90(19) . . ?
C22 C21 P1 119.18(19) . . ?
C23 C22 C21 120.8(3) . . ?
C24 C23 C22 120.1(3) . . ?
C23 C24 C25 119.8(3) . . ?
C24 C25 C26 121.1(3) . . ?
C25 C26 C21 119.6(3) . . ?
C36 C31 C32 118.2(2) . . ?
C36 C31 P2 124.9(2) . . ?
C32 C31 P2 116.86(19) . . ?
C31 C32 C33 120.7(3) . . ?
C34 C33 C32 120.4(3) . . ?
C35 C34 C33 119.5(3) . . ?
C34 C35 C36 120.8(3) . . ?
C31 C36 C35 120.4(3) . . ?
C46 C41 C42 118.3(3) . . ?
C46 C41 P2 123.6(2) . . ?
C42 C41 P2 117.8(2) . . ?
C41 C42 C43 120.4(3) . . ?
C44 C43 C42 120.2(3) . . ?
C45 C44 C43 120.0(3) . . ?
C44 C45 C46 120.6(4) . . ?
C41 C46 C45 120.4(3) . . ?
C56 C51 C52 119.0(2) . . ?
C56 C51 P2 121.1(2) . . ?
C52 C51 P2 119.99(19) . . ?
C51 C52 C53 120.1(3) . . ?
C54 C53 C52 120.0(3) . . ?
C53 C54 C55 121.1(3) . . ?
C54 C55 C56 119.7(3) . . ?
C55 C56 C51 120.2(3) . . ?
F4 B F3 110.7(4) . . ?
F4 B F1 110.5(4) . . ?
F3 B F1 110.2(3) . . ?
F4 B F2 109.1(3) . . ?
F3 B F2 107.2(3) . . ?
F1 B F2 109.0(3) . . ?

loop_
_geom_bond_atom_site_label_1
_geom_bond_atom_site_label_2
_geom_bond_distance
_geom_bond_site_symmetry_2
_geom_bond_publ_flag
Pd C1 2.053(2) . ?
Pd N1 2.1649(19) . ?
Pd P1 2.2756(6) . ?
Pd P2 2.3214(6) . ?
P1 C3 1.811(2) . ?
P1 C11 1.815(3) . ?
P1 C21 1.816(2) . ?
P2 C51 1.819(3) . ?
P2 C41 1.823(2) . ?
P2 C31 1.824(2) . ?
N1 C8 1.466(3) . ?
C3 C8 1.386(3) . ?
C3 C4 1.392(3) . ?
C4 C5 1.375(4) . ?
C5 C6 1.376(4) . ?
C6 C7 1.380(4) . ?
C7 C8 1.385(3) . ?
C11 C12 1.385(4) . ?
C11 C16 1.389(3) . ?
C12 C13 1.392(4) . ?
C13 C14 1.370(4) . ?
C14 C15 1.364(4) . ?
C15 C16 1.383(4) . ?
C21 C26 1.386(4) . ?
C21 C22 1.390(3) . ?
C22 C23 1.380(4) . ?
C23 C24 1.365(4) . ?
C24 C25 1.370(4) . ?
C25 C26 1.385(4) . ?
C31 C36 1.377(3) . ?
C31 C32 1.383(4) . ?
C32 C33 1.386(4) . ?
C33 C34 1.369(5) . ?
C34 C35 1.356(5) . ?
C35 C36 1.394(4) . ?
C41 C46 1.381(4) . ?
C41 C42 1.389(4) . ?
C42 C43 1.394(4) . ?
C43 C44 1.361(6) . ?
C44 C45 1.360(6) . ?
C45 C46 1.392(5) . ?
C51 C56 1.390(4) . ?
C51 C52 1.392(4) . ?
C52 C53 1.392(4) . ?
C53 C54 1.356(5) . ?
C54 C55 1.375(5) . ?
C55 C56 1.387(4) . ?
B F4 1.331(5) . ?
B F3 1.357(4) . ?
B F1 1.359(4) . ?
B F2 1.383(5) . ?
